data_7217313
loop_
_publ_author_name
'Bikas, Rahman'
'Hosseini-Monfared, Hassan'
'Sanchiz, Joaquin'
'Siczek, Milosz'
'Lis, Tadeusz'

_publ_section_title
;
 Synthesis, crystal structure and magnetic properties of a trinuclear
 phenolate bridged manganese complex containing Mn(II)-Mn(III) ions
;
_journal_name_full 'RSC Advances'
_journal_paper_doi 10.1039/C4RA05964F
_journal_year 2014
_chemical_formula_moiety 'C57 H52 Mn3 O13 S4, 0.875(C H4 O), 0.125(O H2)'
_chemical_formula_sum 'C57.875 H55.75 Mn3 O14 S4'
_chemical_formula_weight 1268.33
_chemical_name_systematic
;
 ?
;
_space_group_crystal_system triclinic
_space_group_IT_number 2
_space_group_name_Hall '-P 1'
_space_group_name_H-M_alt 'P -1'
_symmetry_space_group_name_Hall '-P 1'
_symmetry_space_group_name_H-M 'P -1'
_atom_sites_solution_hydrogens mixed
_audit_creation_method SHELXL-2013
_cell_angle_alpha 86.49(5)
_cell_angle_beta 88.31(5)
_cell_angle_gamma 89.30(5)
_cell_formula_units_Z 4
_cell_length_a 13.263(5)
_cell_length_b 19.962(8)
_cell_length_c 21.953(9)
_cell_measurement_reflns_used 5669
_cell_measurement_temperature 100(2)
_cell_measurement_theta_max 26.56
_cell_measurement_theta_min 2.45
_cell_volume 5798(4)
_computing_cell_refinement 'CrysAlisRED (Oxford Diffraction, 2003)'
_computing_data_collection 'CrysAlisCCD (Oxford Diffraction, 2003)'
_computing_data_reduction CrysAlisRED
_computing_structure_refinement 'SHELXL-2013 (Sheldrick, 2013)'
_computing_structure_solution 'SHELXS-2013 (Sheldrick, 2013)'
_diffrn_ambient_temperature 100(2)
_diffrn_measured_fraction_theta_full 0.960
_diffrn_measured_fraction_theta_max 0.949
_diffrn_measurement_device_type 'Xcalibur PX with Onyx CCD'
_diffrn_measurement_method '\f and \w scan'
_diffrn_radiation_monochromator graphite
_diffrn_radiation_source 'fine-focus sealed tube'
_diffrn_radiation_type MoK\a
_diffrn_radiation_wavelength 0.71073
_diffrn_reflns_av_R_equivalents 0.1372
_diffrn_reflns_av_unetI/netI 0.2929
_diffrn_reflns_Laue_measured_fraction_full 0.960
_diffrn_reflns_Laue_measured_fraction_max 0.949
_diffrn_reflns_limit_h_max 14
_diffrn_reflns_limit_h_min -16
_diffrn_reflns_limit_k_max 25
_diffrn_reflns_limit_k_min -25
_diffrn_reflns_limit_l_max 27
_diffrn_reflns_limit_l_min -27
_diffrn_reflns_number 47778
_diffrn_reflns_point_group_measured_fraction_full 0.960
_diffrn_reflns_point_group_measured_fraction_max 0.949
_diffrn_reflns_theta_full 25.500
_diffrn_reflns_theta_max 26.557
_diffrn_reflns_theta_min 2.446
_exptl_absorpt_coefficient_mu 0.851
_exptl_absorpt_correction_T_max 0.948
_exptl_absorpt_correction_T_min 0.864
_exptl_absorpt_correction_type analytical
_exptl_absorpt_process_details
;
CrysAlis RED (Oxford Diffraction,
2003), analytical numeric
absorption using a multifaceted
crystal model
;
_exptl_crystal_colour 'dark violet'
_exptl_crystal_density_diffrn 1.453
_exptl_crystal_description block
_exptl_crystal_F_000 2616
_exptl_crystal_size_max 0.240
_exptl_crystal_size_mid 0.100
_exptl_crystal_size_min 0.070
_refine_diff_density_max 1.229
_refine_diff_density_min -0.852
_refine_diff_density_rms 0.124
_refine_ls_extinction_method none
_refine_ls_goodness_of_fit_ref 1.002
_refine_ls_hydrogen_treatment constr
_refine_ls_matrix_type full
_refine_ls_number_parameters 1407
_refine_ls_number_reflns 22944
_refine_ls_number_restraints 0
_refine_ls_restrained_S_all 1.002
_refine_ls_R_factor_all 0.2269
_refine_ls_R_factor_gt 0.0932
_refine_ls_shift/su_max 0.005
_refine_ls_shift/su_mean 0.000
_refine_ls_structure_factor_coef Fsqd
_refine_ls_weighting_details
;
 w=1/[\s^2^(Fo^2^)+(0.0550P)^2^]
 where P=(Fo^2^+2Fc^2^)/3
;
_refine_ls_weighting_scheme calc
_refine_ls_wR_factor_gt 0.1742
_refine_ls_wR_factor_ref 0.2006
_reflns_Friedel_coverage 0.000
_reflns_number_gt 7888
_reflns_number_total 22944
_reflns_threshold_expression 'I > 2\s(I)'
_cod_data_source_file c4ra05964f1.cif
_cod_data_source_block bmnso2a0
_cod_database_code 7217313
_shelx_space_group_comment
;
The symmetry employed for this shelxl refinement is uniquely defined
by the following loop, which should always be used as a source of
symmetry information in preference to the above space-group names.
They are only intended as comments.
;
_shelx_estimated_absorpt_t_min 0.822
_shelx_estimated_absorpt_t_max 0.943
_shelxl_version_number 2013-2

loop_
_space_group_symop_operation_xyz
'x, y, z'
'-x, -y, -z'

loop_
_atom_site_label
_atom_site_type_symbol
_atom_site_fract_x
_atom_site_fract_y
_atom_site_fract_z
_atom_site_U_iso_or_equiv
_atom_site_adp_type
_atom_site_occupancy
_atom_site_site_symmetry_order
_atom_site_calc_flag
_atom_site_refinement_flags_posn
_atom_site_refinement_flags_adp
_atom_site_refinement_flags_occupancy
_atom_site_disorder_assembly
_atom_site_disorder_group
Mn1 Mn 0.40664(10) 0.26814(7) 0.26783(6) 0.0356(4) Uani 1 1 d . . . . .
Mn2 Mn 0.18255(10) 0.29801(7) 0.22171(6) 0.0354(4) Uani 1 1 d . . . . .
Mn3 Mn -0.04092(10) 0.26206(7) 0.18202(6) 0.0376(4) Uani 1 1 d . . . . .
O1M O 0.1709(5) 0.4032(4) 0.2223(3) 0.073(2) Uani 1 1 d . . . . .
H1M H 0.1207 0.4153 0.2018 0.109 Uiso 1 1 d R U . . .
C1M C 0.2400(10) 0.4537(6) 0.2174(5) 0.098(5) Uani 1 1 d . . . . .
H1M1 H 0.2122 0.4931 0.2368 0.148 Uiso 1 1 calc R U . . .
H1M2 H 0.2554 0.4655 0.1742 0.148 Uiso 1 1 calc R U . . .
H1M3 H 0.3018 0.4387 0.2377 0.148 Uiso 1 1 calc R U . . .
O1 O 0.5460(4) 0.3077(3) 0.2335(2) 0.0279(15) Uani 1 1 d . . . . .
S1 S 0.57769(17) 0.28846(13) 0.16930(10) 0.0359(7) Uani 1 1 d . . . . .
C1A C 0.4767(6) 0.3075(4) 0.1198(4) 0.033(2) Uani 1 1 d . . . . .
C2A C 0.3732(7) 0.3186(5) 0.1346(4) 0.037(3) Uani 1 1 d . . . . .
O2A O 0.3385(4) 0.3104(3) 0.1952(3) 0.0350(15) Uiso 1 1 d . . . . .
C3A C 0.3091(7) 0.3357(5) 0.0894(4) 0.043(3) Uani 1 1 d . . . . .
H3A H 0.2396 0.3422 0.0992 0.052 Uiso 1 1 calc R U . . .
C4A C 0.3428(7) 0.3441(5) 0.0282(4) 0.054(3) Uani 1 1 d . . . . .
H4A H 0.2961 0.3571 -0.0025 0.064 Uiso 1 1 calc R U . . .
C5A C 0.4437(8) 0.3335(6) 0.0119(5) 0.063(4) Uani 1 1 d . . . . .
C6A C 0.5080(7) 0.3189(5) 0.0579(4) 0.047(3) Uani 1 1 d . . . . .
H6A H 0.5781 0.3162 0.0480 0.057 Uiso 1 1 calc R U . . .
C7A C 0.4836(7) 0.3427(6) -0.0534(4) 0.075(4) Uani 1 1 d . . . . .
H7A1 H 0.4686 0.3884 -0.0696 0.113 Uiso 1 1 calc R U . . .
H7A2 H 0.4513 0.3104 -0.0783 0.113 Uiso 1 1 calc R U . . .
H7A3 H 0.5568 0.3351 -0.0546 0.113 Uiso 1 1 calc R U . . .
C1B C 0.5810(6) 0.2004(4) 0.1701(4) 0.031(2) Uani 1 1 d . . . . .
C2B C 0.5035(6) 0.1625(5) 0.1984(4) 0.034(2) Uani 1 1 d . . . . .
O2B O 0.4212(4) 0.1884(3) 0.2260(3) 0.0390(17) Uani 1 1 d . . . . .
C3B C 0.5101(7) 0.0941(5) 0.1955(4) 0.046(3) Uani 1 1 d . . . . .
H3B H 0.4582 0.0667 0.2140 0.055 Uiso 1 1 calc R U . . .
C4B C 0.5925(7) 0.0638(5) 0.1657(4) 0.045(3) Uani 1 1 d . . . . .
H4B H 0.5943 0.0165 0.1630 0.054 Uiso 1 1 calc R U . . .
C5B C 0.6704(7) 0.1020(5) 0.1403(4) 0.042(3) Uani 1 1 d . . . . .
C6B C 0.6646(7) 0.1693(5) 0.1430(4) 0.038(3) Uani 1 1 d . . . . .
H6B H 0.7183 0.1961 0.1261 0.045 Uiso 1 1 calc R U . . .
C7B C 0.7660(7) 0.0674(5) 0.1124(4) 0.060(3) Uani 1 1 d . . . . .
H7B1 H 0.8151 0.0578 0.1444 0.090 Uiso 1 1 calc R U . . .
H7B2 H 0.7962 0.0974 0.0801 0.090 Uiso 1 1 calc R U . . .
H7B3 H 0.7467 0.0254 0.0953 0.090 Uiso 1 1 calc R U . . .
O2 O 0.4564(4) 0.2207(3) 0.3439(2) 0.0357(16) Uani 1 1 d . . . . .
S2 S 0.38280(17) 0.21243(12) 0.39929(10) 0.0360(7) Uani 1 1 d . . . . .
C1C C 0.2817(6) 0.1699(4) 0.3789(4) 0.033(2) Uani 1 1 d . . . . .
C2C C 0.2238(7) 0.1879(5) 0.3257(4) 0.038(3) Uani 1 1 d . . . . .
O2C O 0.2519(4) 0.2424(3) 0.2918(2) 0.0281(15) Uani 1 1 d . . . . .
C3C C 0.1420(6) 0.1494(5) 0.3120(4) 0.037(3) Uani 1 1 d . . . . .
H3C H 0.1031 0.1615 0.2773 0.044 Uiso 1 1 calc R U . . .
C4C C 0.1172(7) 0.0921(5) 0.3501(4) 0.042(3) Uani 1 1 d . . . . .
H4C H 0.0607 0.0662 0.3406 0.050 Uiso 1 1 calc R U . . .
C5C C 0.1724(7) 0.0725(5) 0.4008(4) 0.041(3) Uani 1 1 d . . . . .
C6C C 0.2537(7) 0.1092(4) 0.4153(4) 0.037(3) Uani 1 1 d . . . . .
H6C H 0.2923 0.0949 0.4496 0.044 Uiso 1 1 calc R U . . .
C7C C 0.1421(7) 0.0090(5) 0.4396(4) 0.055(3) Uani 1 1 d . . . . .
H7C1 H 0.0732 0.0144 0.4560 0.082 Uiso 1 1 calc R U . . .
H7C2 H 0.1885 0.0018 0.4734 0.082 Uiso 1 1 calc R U . . .
H7C3 H 0.1454 -0.0297 0.4143 0.082 Uiso 1 1 calc R U . . .
C1D C 0.3359(6) 0.2941(4) 0.4105(4) 0.030(2) Uani 1 1 d . . . . .
C2D C 0.3428(6) 0.3491(5) 0.3674(4) 0.036(3) Uani 1 1 d . . . . .
O2D O 0.3834(4) 0.3451(3) 0.3100(2) 0.0359(16) Uani 1 1 d . . . . .
C3D C 0.3123(7) 0.4102(5) 0.3866(4) 0.047(3) Uani 1 1 d . . . . .
H3D H 0.3216 0.4489 0.3597 0.056 Uiso 1 1 calc R U . . .
C4D C 0.2679(7) 0.4180(5) 0.4443(4) 0.045(3) Uani 1 1 d . . . . .
H4D H 0.2419 0.4606 0.4541 0.054 Uiso 1 1 calc R U . . .
C5D C 0.2612(6) 0.3645(5) 0.4873(4) 0.037(3) Uani 1 1 d . . . . .
C6D C 0.2953(6) 0.3027(5) 0.4704(4) 0.033(2) Uani 1 1 d . . . . .
H6D H 0.2917 0.2652 0.4991 0.039 Uiso 1 1 calc R U . . .
C7D C 0.2102(7) 0.3716(5) 0.5491(4) 0.053(3) Uani 1 1 d . . . . .
H7D1 H 0.2357 0.4115 0.5673 0.080 Uiso 1 1 calc R U . . .
H7D2 H 0.2247 0.3317 0.5758 0.080 Uiso 1 1 calc R U . . .
H7D3 H 0.1372 0.3762 0.5444 0.080 Uiso 1 1 calc R U . . .
O3 O -0.0875(4) 0.2184(3) 0.1115(3) 0.0443(18) Uani 1 1 d . . . . .
S3 S -0.01465(17) 0.21223(13) 0.05460(10) 0.0377(7) Uani 1 1 d . . . . .
C1E C 0.0894(7) 0.1668(5) 0.0806(4) 0.036(3) Uani 1 1 d . . . . .
C2E C 0.1455(7) 0.1844(5) 0.1302(4) 0.036(3) Uani 1 1 d . . . . .
O2E O 0.1177(4) 0.2394(3) 0.1595(2) 0.0363(16) Uani 1 1 d . . . . .
C3E C 0.2281(7) 0.1456(5) 0.1467(4) 0.043(3) Uani 1 1 d . . . . .
H3E H 0.2695 0.1586 0.1784 0.052 Uiso 1 1 calc R U . . .
C4E C 0.2511(8) 0.0872(5) 0.1171(5) 0.049(3) Uani 1 1 d . . . . .
H4E H 0.3086 0.0610 0.1284 0.059 Uiso 1 1 calc R U . . .
C5E C 0.1907(9) 0.0671(5) 0.0711(5) 0.052(3) Uani 1 1 d . . . . .
C6E C 0.1115(8) 0.1073(5) 0.0517(5) 0.052(3) Uani 1 1 d . . . . .
H6E H 0.0720 0.0949 0.0189 0.062 Uiso 1 1 calc R U . . .
C7E C 0.2171(9) -0.0010(5) 0.0428(6) 0.085(4) Uani 1 1 d . . . . .
H7E1 H 0.1969 -0.0382 0.0717 0.128 Uiso 1 1 calc R U . . .
H7E2 H 0.2899 -0.0037 0.0343 0.128 Uiso 1 1 calc R U . . .
H7E3 H 0.1810 -0.0039 0.0048 0.128 Uiso 1 1 calc R U . . .
C1F C 0.0282(6) 0.2957(4) 0.0359(4) 0.026(2) Uiso 1 1 d . . . . .
C2F C 0.0210(6) 0.3471(5) 0.0746(4) 0.038(3) Uani 1 1 d . . . . .
O2F O -0.0158(4) 0.3421(3) 0.1335(2) 0.0403(17) Uani 1 1 d . . . . .
C3F C 0.0471(7) 0.4117(5) 0.0521(4) 0.042(3) Uani 1 1 d . . . . .
H3F H 0.0405 0.4486 0.0773 0.051 Uiso 1 1 calc R U . . .
C4F C 0.0830(6) 0.4211(5) -0.0084(4) 0.038(3) Uani 1 1 d . . . . .
H4F H 0.1049 0.4645 -0.0228 0.046 Uiso 1 1 calc R U . . .
C5F C 0.0879(7) 0.3701(5) -0.0475(4) 0.044(3) Uani 1 1 d . . . . .
C6F C 0.0631(6) 0.3053(5) -0.0249(4) 0.032(2) Uani 1 1 d . . . . .
H6F H 0.0697 0.2684 -0.0502 0.039 Uiso 1 1 calc R U . . .
C7F C 0.1246(8) 0.3832(5) -0.1139(4) 0.058(3) Uani 1 1 d . . . . .
H7F1 H 0.1001 0.3478 -0.1386 0.087 Uiso 1 1 calc R U . . .
H7F2 H 0.1985 0.3835 -0.1159 0.087 Uiso 1 1 calc R U . . .
H7F3 H 0.0986 0.4268 -0.1298 0.087 Uiso 1 1 calc R U . . .
O4 O -0.1800(4) 0.3052(3) 0.2091(2) 0.0412(17) Uani 1 1 d . . . . .
S4 S -0.21500(17) 0.28868(13) 0.27562(10) 0.0359(7) Uani 1 1 d . . . . .
C1G C -0.1178(6) 0.3070(4) 0.3229(4) 0.033(2) Uani 1 1 d . . . . .
C2G C -0.0109(6) 0.3097(4) 0.3100(4) 0.027(2) Uani 1 1 d . . . . .
O2G O 0.0253(4) 0.3016(3) 0.2512(3) 0.0397(17) Uani 1 1 d . . . . .
C3G C 0.0540(6) 0.3233(4) 0.3536(4) 0.027(2) Uani 1 1 d . . . . .
H3G H 0.1245 0.3248 0.3445 0.033 Uiso 1 1 calc R U . . .
C4G C 0.0172(7) 0.3350(4) 0.4122(4) 0.038(3) Uani 1 1 d . . . . .
H4G H 0.0638 0.3427 0.4429 0.045 Uiso 1 1 calc R U . . .
C5G C -0.0848(6) 0.3357(4) 0.4271(4) 0.032(2) Uani 1 1 d . . . . .
C6G C -0.1504(6) 0.3232(4) 0.3827(4) 0.031(2) Uani 1 1 d . . . . .
H6G H -0.2207 0.3254 0.3919 0.038 Uiso 1 1 calc R U . . .
C7G C -0.1230(7) 0.3529(5) 0.4910(4) 0.051(3) Uani 1 1 d . . . . .
H7G1 H -0.1950 0.3644 0.4899 0.076 Uiso 1 1 calc R U . . .
H7G2 H -0.0854 0.3912 0.5042 0.076 Uiso 1 1 calc R U . . .
H7G3 H -0.1129 0.3140 0.5198 0.076 Uiso 1 1 calc R U . . .
C1H C -0.2214(6) 0.2014(5) 0.2825(4) 0.031(2) Uani 1 1 d . . . . .
C2H C -0.1441(7) 0.1584(5) 0.2593(4) 0.040(3) Uani 1 1 d . . . . .
O2H O -0.0627(4) 0.1823(3) 0.2296(3) 0.0400(17) Uani 1 1 d . . . . .
C3H C -0.1529(7) 0.0904(5) 0.2705(4) 0.043(3) Uani 1 1 d . . . . .
H3H H -0.1006 0.0612 0.2573 0.052 Uiso 1 1 calc R U . . .
C4H C -0.2400(6) 0.0635(5) 0.3016(4) 0.036(2) Uani 1 1 d . . . . .
H4H H -0.2464 0.0162 0.3076 0.043 Uiso 1 1 calc R U . . .
C5H C -0.3154(7) 0.1042(5) 0.3233(4) 0.041(3) Uani 1 1 d . . . . .
C6H C -0.3039(7) 0.1733(5) 0.3145(4) 0.038(3) Uani 1 1 d . . . . .
H6H H -0.3540 0.2021 0.3309 0.045 Uiso 1 1 calc R U . . .
C7H C -0.4062(7) 0.0748(5) 0.3582(4) 0.056(3) Uani 1 1 d . . . . .
H7H1 H -0.4199 0.0997 0.3946 0.083 Uiso 1 1 calc R U . . .
H7H2 H -0.3925 0.0276 0.3704 0.083 Uiso 1 1 calc R U . . .
H7H3 H -0.4649 0.0779 0.3320 0.083 Uiso 1 1 calc R U . . .
Mn4 Mn 0.86597(10) 0.22523(7) 0.81794(6) 0.0352(4) Uani 1 1 d . . . . .
Mn5 Mn 0.68383(10) 0.20833(7) 0.72532(6) 0.0367(4) Uani 1 1 d . . . . .
Mn6 Mn 0.51490(10) 0.25920(8) 0.62828(6) 0.0401(4) Uani 1 1 d . . . . .
O2M O 0.6695(5) 0.1037(3) 0.7198(3) 0.068(2) Uani 1 1 d . . . . .
H2M H 0.6343 0.0900 0.6920 0.102 Uiso 1 1 d R U . . .
C2M C 0.7051(11) 0.0447(7) 0.7599(7) 0.121(5) Uiso 1 1 d . . . . .
H2M1 H 0.7750 0.0518 0.7711 0.181 Uiso 1 1 calc R U . . .
H2M2 H 0.7016 0.0037 0.7377 0.181 Uiso 1 1 calc R U . . .
H2M3 H 0.6620 0.0401 0.7969 0.181 Uiso 1 1 calc R U . . .
O5 O 1.0032(4) 0.2666(3) 0.8069(2) 0.0376(17) Uani 1 1 d . . . . .
S5 S 1.04878(17) 0.27401(12) 0.74127(11) 0.0382(7) Uani 1 1 d . . . . .
C1I C 0.9642(6) 0.3244(4) 0.6983(4) 0.029(2) Uani 1 1 d . . . . .
C2I C 0.8613(7) 0.3101(5) 0.6960(4) 0.030(2) Uani 1 1 d . . . . .
O2I O 0.8240(4) 0.2552(3) 0.7271(2) 0.0287(15) Uani 1 1 d . . . . .
C3I C 0.8000(7) 0.3534(5) 0.6615(4) 0.038(3) Uani 1 1 d . . . . .
H3I H 0.7300 0.3448 0.6594 0.045 Uiso 1 1 calc R U . . .
C4I C 0.8411(7) 0.4084(5) 0.6307(4) 0.042(3) Uani 1 1 d . . . . .
H4I H 0.7989 0.4367 0.6059 0.051 Uiso 1 1 calc R U . . .
C5I C 0.9438(7) 0.4248(5) 0.6344(4) 0.039(3) Uani 1 1 d . . . . .
C6I C 1.0045(7) 0.3821(5) 0.6669(4) 0.043(3) Uani 1 1 d . . . . .
H6I H 1.0746 0.3909 0.6685 0.051 Uiso 1 1 calc R U . . .
C7I C 0.9840(7) 0.4888(5) 0.5998(4) 0.057(3) Uani 1 1 d . . . . .
H7I1 H 1.0522 0.4977 0.6130 0.085 Uiso 1 1 calc R U . . .
H7I2 H 0.9395 0.5269 0.6085 0.085 Uiso 1 1 calc R U . . .
H7I3 H 0.9858 0.4826 0.5559 0.085 Uiso 1 1 calc R U . . .
C1J C 1.0423(7) 0.1943(5) 0.7123(4) 0.037(3) Uani 1 1 d . . . . .
C2J C 0.9837(6) 0.1429(5) 0.7380(4) 0.034(2) Uani 1 1 d . . . . .
O2J O 0.9155(4) 0.1468(3) 0.7846(2) 0.0373(16) Uani 1 1 d . . . . .
C3J C 0.9930(7) 0.0801(5) 0.7117(4) 0.046(3) Uani 1 1 d . . . . .
H3J H 0.9533 0.0435 0.7277 0.055 Uiso 1 1 calc R U . . .
C4J C 1.0607(6) 0.0714(5) 0.6621(4) 0.041(3) Uani 1 1 d . . . . .
H4J H 1.0657 0.0287 0.6452 0.049 Uiso 1 1 calc R U . . .
C5J C 1.1191(7) 0.1226(5) 0.6375(4) 0.037(3) Uani 1 1 d . . . . .
C6J C 1.1120(7) 0.1840(5) 0.6623(4) 0.044(3) Uani 1 1 d . . . . .
H6J H 1.1534 0.2198 0.6464 0.052 Uiso 1 1 calc R U . . .
C7J C 1.1963(7) 0.1121(5) 0.5842(4) 0.055(3) Uani 1 1 d . . . . .
H7J1 H 1.1622 0.1179 0.5453 0.082 Uiso 1 1 calc R U . . .
H7J2 H 1.2252 0.0667 0.5887 0.082 Uiso 1 1 calc R U . . .
H7J3 H 1.2503 0.1451 0.5851 0.082 Uiso 1 1 calc R U . . .
O6 O 0.8801(4) 0.1835(3) 0.9067(3) 0.0393(17) Uani 1 1 d . . . . .
S6 S 0.79943(18) 0.20266(13) 0.95429(10) 0.0386(7) Uani 1 1 d . . . . .
C1K C 0.6801(7) 0.1828(5) 0.9264(4) 0.040(3) Uani 1 1 d . . . . .
C2K C 0.6511(7) 0.1789(5) 0.8657(4) 0.042(3) Uani 1 1 d . . . . .
O2K O 0.7194(4) 0.1913(3) 0.8182(2) 0.0330(16) Uani 1 1 d . . . . .
C3K C 0.5554(7) 0.1634(5) 0.8549(4) 0.042(3) Uani 1 1 d . . . . .
H3K H 0.5357 0.1615 0.8138 0.050 Uiso 1 1 calc R U . . .
C4K C 0.4826(7) 0.1499(5) 0.9023(4) 0.057(3) Uani 1 1 d . . . . .
H4K H 0.4159 0.1383 0.8927 0.068 Uiso 1 1 calc R U . . .
C5K C 0.5087(7) 0.1537(6) 0.9632(4) 0.051(3) Uani 1 1 d . . . . .
C6K C 0.6056(7) 0.1684(5) 0.9740(4) 0.045(3) Uani 1 1 d . . . . .
H6K H 0.6254 0.1693 1.0152 0.054 Uiso 1 1 calc R U . . .
C7K C 0.4312(7) 0.1419(6) 1.0160(5) 0.080(4) Uani 1 1 d . . . . .
H7K1 H 0.4379 0.1767 1.0452 0.120 Uiso 1 1 calc R U . . .
H7K2 H 0.4433 0.0977 1.0366 0.120 Uiso 1 1 calc R U . . .
H7K3 H 0.3630 0.1437 0.9999 0.120 Uiso 1 1 calc R U . . .
C1L C 0.7970(6) 0.2913(4) 0.9535(4) 0.027(2) Uiso 1 1 d . . . . .
C2L C 0.8091(7) 0.3318(5) 0.8996(4) 0.038(3) Uani 1 1 d . . . . .
O2L O 0.8185(4) 0.3076(3) 0.8441(3) 0.0389(17) Uani 1 1 d . . . . .
C3L C 0.8055(7) 0.3993(5) 0.9037(4) 0.045(3) Uani 1 1 d . . . . .
H3L H 0.8145 0.4276 0.8676 0.054 Uiso 1 1 calc R U . . .
C4L C 0.7891(6) 0.4280(5) 0.9585(4) 0.039(3) Uani 1 1 d . . . . .
H4L H 0.7864 0.4754 0.9599 0.047 Uiso 1 1 calc R U . . .
C5L C 0.7762(7) 0.3870(5) 1.0130(4) 0.039(3) Uani 1 1 d . . . . .
C6L C 0.7834(6) 0.3221(5) 1.0092(4) 0.036(3) Uani 1 1 d . . . . .
H6L H 0.7792 0.2943 1.0459 0.044 Uiso 1 1 calc R U . . .
C7L C 0.7623(7) 0.4187(5) 1.0736(4) 0.058(3) Uani 1 1 d . . . . .
H7L1 H 0.8264 0.4377 1.0850 0.087 Uiso 1 1 calc R U . . .
H7L2 H 0.7404 0.3846 1.1050 0.087 Uiso 1 1 calc R U . . .
H7L3 H 0.7111 0.4545 1.0700 0.087 Uiso 1 1 calc R U . . .
O7 O 0.4885(4) 0.2193(3) 0.5443(2) 0.0441(18) Uani 1 1 d . . . . .
S7 S 0.56882(18) 0.23350(13) 0.49321(10) 0.0394(7) Uani 1 1 d . . . . .
C1N C 0.6873(7) 0.2075(5) 0.5224(4) 0.038(3) Uani 1 1 d . . . . .
C2N C 0.7167(7) 0.1988(5) 0.5826(4) 0.032(2) Uani 1 1 d . . . . .
O2N O 0.6471(4) 0.2107(3) 0.6303(2) 0.0356(16) Uani 1 1 d . . . . .
C3N C 0.8118(7) 0.1797(4) 0.5946(4) 0.039(3) Uani 1 1 d . . . . .
H3N H 0.8323 0.1762 0.6358 0.046 Uiso 1 1 calc R U . . .
C4N C 0.8818(7) 0.1647(4) 0.5482(4) 0.037(3) Uani 1 1 d . . . . .
H4N H 0.9488 0.1519 0.5583 0.045 Uiso 1 1 calc R U . . .
C5N C 0.8544(7) 0.1685(5) 0.4889(4) 0.037(3) Uani 1 1 d . . . . .
C6N C 0.7568(7) 0.1880(4) 0.4752(4) 0.036(2) Uani 1 1 d . . . . .
H6N H 0.7356 0.1884 0.4342 0.043 Uiso 1 1 calc R U . . .
C7N C 0.9287(7) 0.1512(5) 0.4372(4) 0.053(3) Uani 1 1 d . . . . .
H7N1 H 0.9711 0.1130 0.4509 0.079 Uiso 1 1 calc R U . . .
H7N2 H 0.9714 0.1900 0.4261 0.079 Uiso 1 1 calc R U . . .
H7N3 H 0.8911 0.1396 0.4016 0.079 Uiso 1 1 calc R U . . .
C1O C 0.5795(6) 0.3205(4) 0.4852(4) 0.026(2) Uiso 1 1 d . . . . .
C2O C 0.5845(6) 0.3610(5) 0.5354(4) 0.039(3) Uani 1 1 d . . . . .
O2O O 0.5797(4) 0.3352(3) 0.5934(2) 0.0357(16) Uani 1 1 d . . . . .
C3O C 0.5958(6) 0.4296(5) 0.5252(4) 0.037(3) Uani 1 1 d . . . . .
H3O H 0.5993 0.4581 0.5582 0.045 Uiso 1 1 calc R U . . .
C4O C 0.6018(6) 0.4556(5) 0.4646(5) 0.045(3) Uani 1 1 d . . . . .
H4O H 0.6113 0.5026 0.4576 0.054 Uiso 1 1 calc R U . . .
C5O C 0.5949(7) 0.4186(6) 0.4155(4) 0.041(3) Uani 1 1 d . . . . .
C6O C 0.5830(6) 0.3516(5) 0.4246(4) 0.036(3) Uani 1 1 d . . . . .
H6O H 0.5770 0.3248 0.3906 0.043 Uiso 1 1 calc R U . . .
C7O C 0.5964(7) 0.4505(5) 0.3495(4) 0.059(3) Uani 1 1 d . . . . .
H7O1 H 0.5485 0.4273 0.3253 0.089 Uiso 1 1 calc R U . . .
H7O2 H 0.6644 0.4463 0.3313 0.089 Uiso 1 1 calc R U . . .
H7O3 H 0.5774 0.4980 0.3501 0.089 Uiso 1 1 calc R U . . .
O8 O 0.3885(4) 0.3105(3) 0.6393(3) 0.0446(18) Uani 1 1 d . . . . .
S8 S 0.34610(18) 0.31761(14) 0.70578(11) 0.0454(7) Uani 1 1 d . . . . .
C1P C 0.4355(7) 0.3546(5) 0.7463(4) 0.040(3) Uani 1 1 d . . . . .
C2P C 0.5368(7) 0.3297(5) 0.7506(4) 0.035(2) Uani 1 1 d . . . . .
O2P O 0.5606(4) 0.2739(3) 0.7210(2) 0.0374(17) Uani 1 1 d . . . . .
C3P C 0.6033(7) 0.3608(5) 0.7857(4) 0.043(3) Uani 1 1 d . . . . .
H3P H 0.6683 0.3415 0.7921 0.051 Uiso 1 1 calc R U . . .
C4P C 0.5766(7) 0.4208(5) 0.8124(4) 0.042(3) Uani 1 1 d . . . . .
H4P H 0.6238 0.4424 0.8361 0.051 Uiso 1 1 calc R U . . .
C5P C 0.4796(8) 0.4489(5) 0.8040(4) 0.045(3) Uani 1 1 d . . . . .
C6P C 0.4117(7) 0.4146(5) 0.7718(4) 0.044(3) Uani 1 1 d . . . . .
H6P H 0.3457 0.4329 0.7669 0.053 Uiso 1 1 calc R U . . .
C7P C 0.4576(9) 0.5176(5) 0.8309(5) 0.080(4) Uani 1 1 d . . . . .
H7P1 H 0.3891 0.5325 0.8209 0.120 Uiso 1 1 calc R U . . .
H7P2 H 0.5062 0.5506 0.8136 0.120 Uiso 1 1 calc R U . . .
H7P3 H 0.4636 0.5131 0.8754 0.120 Uiso 1 1 calc R U . . .
C1R C 0.3391(6) 0.2352(5) 0.7386(4) 0.035(2) Uani 1 1 d . . . . .
C2R C 0.3821(7) 0.1801(6) 0.7111(4) 0.051(3) Uani 1 1 d . . . . .
O2R O 0.4461(4) 0.1817(3) 0.6630(2) 0.0402(17) Uani 1 1 d . . . . .
C3R C 0.3546(7) 0.1149(5) 0.7365(4) 0.051(3) Uani 1 1 d . . . . .
H3R H 0.3807 0.0759 0.7188 0.061 Uiso 1 1 calc R U . . .
C4R C 0.2898(7) 0.1090(5) 0.7870(4) 0.047(3) Uani 1 1 d . . . . .
H4R H 0.2726 0.0654 0.8035 0.057 Uiso 1 1 calc R U . . .
C5R C 0.2493(7) 0.1637(6) 0.8143(5) 0.051(3) Uani 1 1 d . . . . .
C6R C 0.2717(6) 0.2274(5) 0.7904(4) 0.036(3) Uani 1 1 d . . . . .
H6R H 0.2426 0.2656 0.8081 0.043 Uiso 1 1 calc R U . . .
C7R C 0.1785(8) 0.1543(6) 0.8713(5) 0.087(5) Uani 1 1 d . . . . .
H7R1 H 0.1596 0.1983 0.8859 0.130 Uiso 1 1 calc R U . . .
H7R2 H 0.2133 0.1279 0.9036 0.130 Uiso 1 1 calc R U . . .
H7R3 H 0.1177 0.1307 0.8607 0.130 Uiso 1 1 calc R U . . .
O3M O -0.0110(5) 0.4562(4) 0.1936(3) 0.034(2) Uiso 0.75 1 d . . P A 1
H3M H -0.0368 0.4257 0.1746 0.051 Uiso 0.75 1 calc R U P A 1
C3M C -0.0776(11) 0.4736(7) 0.2422(7) 0.070(5) Uiso 0.75 1 d . . P A 1
H3M1 H -0.0850 0.4351 0.2718 0.104 Uiso 0.75 1 calc R U P A 1
H3M2 H -0.1437 0.4862 0.2259 0.104 Uiso 0.75 1 calc R U P A 1
H3M3 H -0.0500 0.5116 0.2623 0.104 Uiso 0.75 1 calc R U P A 1
O1W O -0.1646(17) 0.4784(12) 0.2354(11) 0.037(6) Uiso 0.25 1 d . . P B 2
O4M O 0.5429(6) 0.0684(4) 0.6353(4) 0.080(3) Uani 1 1 d . . . . .
H4M H 0.5039 0.1018 0.6331 0.120 Uiso 1 1 calc R U . . .
C4M C 0.5688(9) 0.0496(6) 0.5759(6) 0.094(4) Uiso 1 1 d . . . . .
H4M1 H 0.5113 0.0583 0.5493 0.140 Uiso 1 1 calc R U . . .
H4M2 H 0.5862 0.0017 0.5772 0.140 Uiso 1 1 calc R U . . .
H4M3 H 0.6268 0.0758 0.5598 0.140 Uiso 1 1 calc R U . . .

loop_
_atom_site_aniso_label
_atom_site_aniso_U_11
_atom_site_aniso_U_22
_atom_site_aniso_U_33
_atom_site_aniso_U_23
_atom_site_aniso_U_13
_atom_site_aniso_U_12
Mn1 0.0339(9) 0.0514(10) 0.0206(8) -0.0007(7) 0.0126(7) -0.0015(7)
Mn2 0.0336(9) 0.0511(10) 0.0198(8) 0.0033(7) 0.0156(7) -0.0009(7)
Mn3 0.0355(9) 0.0581(11) 0.0174(8) 0.0058(7) 0.0119(7) -0.0003(8)
O1M 0.065(5) 0.061(6) 0.088(6) 0.006(4) 0.034(5) -0.014(4)
C1M 0.126(12) 0.115(12) 0.051(9) 0.027(8) 0.001(8) -0.035(10)
O1 0.028(3) 0.047(4) 0.008(3) -0.005(3) 0.007(3) 0.001(3)
S1 0.0305(14) 0.0564(18) 0.0200(13) -0.0005(11) 0.0100(11) -0.0040(12)
C1A 0.039(6) 0.038(6) 0.022(5) -0.005(4) 0.016(4) -0.014(5)
C2A 0.033(6) 0.051(7) 0.027(6) 0.003(5) 0.018(5) -0.007(5)
C3A 0.035(6) 0.083(8) 0.011(5) 0.002(5) 0.006(5) 0.007(5)
C4A 0.042(7) 0.083(9) 0.032(6) 0.020(6) 0.008(5) -0.004(6)
C5A 0.045(7) 0.114(10) 0.025(7) 0.008(6) 0.027(6) 0.008(7)
C6A 0.034(6) 0.075(8) 0.030(6) 0.007(5) 0.025(5) -0.002(6)
C7A 0.057(8) 0.140(12) 0.025(7) 0.012(7) 0.015(6) 0.015(7)
C1B 0.039(6) 0.037(6) 0.017(5) 0.007(4) 0.007(4) -0.001(5)
C2B 0.037(6) 0.031(6) 0.035(6) -0.004(5) 0.014(5) 0.002(5)
O2B 0.035(4) 0.038(4) 0.043(4) -0.001(3) 0.018(3) -0.004(3)
C3B 0.044(6) 0.067(8) 0.025(6) -0.003(5) 0.025(5) -0.005(6)
C4B 0.058(7) 0.055(7) 0.021(6) -0.003(5) 0.004(5) 0.011(6)
C5B 0.036(6) 0.069(8) 0.021(5) 0.001(5) 0.013(5) 0.001(6)
C6B 0.051(6) 0.042(7) 0.018(5) 0.006(4) 0.021(5) 0.012(5)
C7B 0.078(8) 0.072(8) 0.028(6) -0.005(5) 0.023(6) 0.022(6)
O2 0.037(4) 0.057(4) 0.013(3) 0.003(3) -0.002(3) 0.009(3)
S2 0.0371(15) 0.0460(17) 0.0239(14) 0.0008(11) 0.0133(11) 0.0000(12)
C1C 0.035(6) 0.042(6) 0.023(6) -0.005(4) 0.008(5) 0.018(5)
C2C 0.048(7) 0.032(6) 0.032(6) -0.015(5) 0.026(5) 0.006(5)
O2C 0.031(4) 0.039(4) 0.013(3) 0.004(3) 0.007(3) -0.005(3)
C3C 0.027(6) 0.061(7) 0.023(5) -0.017(5) 0.008(4) -0.006(5)
C4C 0.045(7) 0.054(7) 0.025(6) 0.001(5) 0.007(5) -0.014(5)
C5C 0.044(7) 0.048(7) 0.030(6) -0.008(5) 0.009(5) 0.004(6)
C6C 0.049(7) 0.038(6) 0.021(5) 0.010(4) 0.011(5) 0.000(5)
C7C 0.060(7) 0.059(8) 0.044(7) 0.009(6) -0.001(6) -0.012(6)
C1D 0.026(5) 0.044(6) 0.020(5) 0.003(4) -0.008(4) 0.005(5)
C2D 0.028(6) 0.042(7) 0.036(6) 0.002(5) 0.014(5) -0.005(5)
O2D 0.046(4) 0.041(4) 0.019(4) -0.001(3) 0.012(3) -0.002(3)
C3D 0.065(7) 0.045(7) 0.028(6) 0.006(5) 0.021(5) 0.004(6)
C4D 0.051(7) 0.047(7) 0.036(6) -0.003(5) 0.017(5) 0.014(5)
C5D 0.034(6) 0.053(7) 0.022(5) 0.001(5) 0.010(4) 0.009(5)
C6D 0.022(5) 0.057(7) 0.017(5) 0.003(5) 0.008(4) 0.005(5)
C7D 0.060(7) 0.072(8) 0.027(6) -0.005(5) 0.016(5) 0.018(6)
O3 0.036(4) 0.058(5) 0.036(4) 0.005(3) 0.026(3) -0.011(3)
S3 0.0363(15) 0.0589(18) 0.0174(13) -0.0016(11) 0.0078(11) -0.0059(13)
C1E 0.036(6) 0.047(7) 0.023(6) 0.012(5) 0.010(5) 0.002(5)
C2E 0.032(6) 0.044(7) 0.029(6) 0.002(5) 0.016(5) 0.004(5)
O2E 0.040(4) 0.046(4) 0.021(4) 0.010(3) 0.015(3) 0.000(3)
C3E 0.042(7) 0.065(8) 0.022(6) 0.000(5) 0.008(5) -0.016(6)
C4E 0.060(7) 0.057(8) 0.030(7) 0.007(5) 0.017(6) 0.005(6)
C5E 0.073(9) 0.042(7) 0.039(7) -0.005(5) 0.017(6) -0.001(6)
C6E 0.053(7) 0.063(8) 0.039(7) -0.006(6) 0.005(6) 0.008(6)
C7E 0.116(11) 0.061(9) 0.082(10) -0.031(7) -0.002(8) 0.011(8)
C2F 0.020(5) 0.076(8) 0.019(5) 0.001(5) 0.004(4) -0.010(5)
O2F 0.054(4) 0.046(4) 0.018(3) 0.007(3) 0.024(3) 0.003(3)
C3F 0.056(7) 0.048(7) 0.021(5) 0.005(4) 0.028(5) 0.003(5)
C4F 0.028(5) 0.069(8) 0.017(5) 0.000(5) 0.007(4) -0.014(5)
C5F 0.054(7) 0.058(7) 0.019(5) -0.005(5) 0.022(5) -0.008(5)
C6F 0.021(5) 0.055(7) 0.021(5) -0.004(5) -0.004(4) -0.010(5)
C7F 0.085(8) 0.071(8) 0.018(6) 0.001(5) 0.023(6) -0.020(6)
O4 0.032(4) 0.080(5) 0.011(3) -0.001(3) 0.011(3) 0.006(3)
S4 0.0339(15) 0.0552(18) 0.0171(13) 0.0022(11) 0.0126(11) 0.0006(12)
C1G 0.043(6) 0.037(6) 0.017(5) 0.003(4) 0.011(4) -0.004(5)
C2G 0.021(5) 0.039(6) 0.021(5) 0.006(4) 0.009(4) 0.003(4)
O2G 0.031(4) 0.064(5) 0.023(4) -0.002(3) 0.021(3) -0.005(3)
C3G 0.009(5) 0.043(6) 0.030(6) -0.009(4) 0.006(4) -0.013(4)
C4G 0.044(6) 0.060(7) 0.010(5) -0.007(4) 0.000(4) -0.009(5)
C5G 0.024(5) 0.046(6) 0.024(6) -0.002(4) 0.012(4) -0.004(5)
C6G 0.028(5) 0.038(6) 0.027(6) -0.004(4) 0.016(5) -0.005(4)
C7G 0.050(6) 0.074(8) 0.026(6) -0.005(5) 0.031(5) 0.000(6)
C1H 0.021(5) 0.063(7) 0.010(5) -0.004(4) -0.010(4) -0.002(5)
C2H 0.059(7) 0.045(7) 0.016(5) -0.001(4) 0.013(5) -0.019(6)
O2H 0.048(4) 0.041(4) 0.028(4) 0.008(3) 0.023(3) 0.007(3)
C3H 0.040(6) 0.067(8) 0.025(6) -0.017(5) 0.009(5) -0.008(6)
C4H 0.035(6) 0.038(6) 0.034(6) 0.007(5) 0.000(5) -0.008(5)
C5H 0.057(7) 0.039(7) 0.028(6) -0.003(5) 0.019(5) -0.014(5)
C6H 0.039(6) 0.060(8) 0.014(5) -0.005(5) 0.002(4) -0.003(5)
C7H 0.059(7) 0.064(8) 0.042(7) 0.004(5) 0.019(6) -0.008(6)
Mn4 0.0381(9) 0.0501(10) 0.0166(8) -0.0001(7) 0.0070(7) 0.0012(7)
Mn5 0.0389(9) 0.0539(11) 0.0160(8) 0.0035(7) 0.0112(7) -0.0035(7)
Mn6 0.0353(9) 0.0685(12) 0.0156(8) 0.0026(7) 0.0085(7) -0.0064(8)
O2M 0.097(6) 0.068(6) 0.037(5) 0.013(4) -0.001(4) -0.010(5)
O5 0.045(4) 0.052(4) 0.017(3) -0.010(3) 0.010(3) -0.004(3)
S5 0.0358(15) 0.0497(18) 0.0284(14) -0.0019(12) 0.0093(12) -0.0043(13)
C1I 0.023(5) 0.046(6) 0.018(5) -0.011(4) 0.001(4) -0.009(5)
C2I 0.034(6) 0.037(6) 0.021(5) -0.008(4) 0.009(4) -0.012(5)
O2I 0.026(3) 0.041(4) 0.017(3) 0.004(3) 0.004(3) 0.004(3)
C3I 0.024(5) 0.068(8) 0.020(5) 0.001(5) 0.011(4) 0.003(5)
C4I 0.043(7) 0.064(8) 0.020(5) 0.002(5) 0.001(5) 0.005(5)
C5I 0.032(6) 0.058(7) 0.024(6) 0.002(5) 0.005(5) 0.010(5)
C6I 0.031(6) 0.062(8) 0.034(6) -0.003(5) 0.016(5) 0.000(5)
C7I 0.059(7) 0.057(8) 0.051(7) 0.008(6) 0.023(6) -0.007(6)
C1J 0.041(6) 0.041(6) 0.029(6) -0.009(5) 0.016(5) -0.004(5)
C2J 0.034(6) 0.043(7) 0.025(6) 0.004(5) 0.006(4) 0.001(5)
O2J 0.048(4) 0.042(4) 0.020(4) -0.001(3) 0.016(3) 0.001(3)
C3J 0.055(7) 0.044(7) 0.036(6) 0.007(5) 0.017(5) 0.004(5)
C4J 0.038(6) 0.050(7) 0.035(6) -0.012(5) -0.008(5) 0.002(5)
C5J 0.038(6) 0.044(7) 0.029(6) -0.002(5) 0.011(5) -0.002(5)
C6J 0.039(6) 0.063(8) 0.027(6) 0.001(5) 0.012(5) 0.001(5)
C7J 0.072(8) 0.064(8) 0.026(6) -0.003(5) 0.019(5) -0.004(6)
O6 0.038(4) 0.052(4) 0.026(4) 0.003(3) 0.015(3) 0.012(3)
S6 0.0422(16) 0.0567(18) 0.0157(13) 0.0023(11) 0.0097(11) 0.0038(13)
C1K 0.055(7) 0.045(7) 0.018(5) 0.010(4) 0.015(5) 0.006(5)
C2K 0.035(6) 0.069(8) 0.021(6) 0.009(5) 0.009(5) -0.009(5)
O2K 0.030(4) 0.060(4) 0.009(3) 0.001(3) 0.005(3) 0.000(3)
C3K 0.044(7) 0.069(8) 0.011(5) 0.001(5) 0.010(4) -0.017(6)
C4K 0.040(6) 0.108(10) 0.021(6) 0.005(6) 0.004(5) -0.026(6)
C5K 0.027(6) 0.098(9) 0.026(6) -0.003(6) 0.006(5) -0.019(6)
C6K 0.059(7) 0.065(8) 0.011(5) -0.002(5) 0.007(5) -0.023(6)
C7K 0.056(8) 0.143(12) 0.038(7) 0.011(7) 0.028(6) -0.021(8)
C2L 0.051(6) 0.037(7) 0.022(6) 0.008(5) 0.019(5) 0.007(5)
O2L 0.060(4) 0.042(4) 0.015(4) 0.002(3) 0.000(3) 0.004(3)
C3L 0.053(7) 0.061(8) 0.020(6) 0.004(5) 0.018(5) -0.003(6)
C4L 0.048(6) 0.042(7) 0.027(6) 0.001(5) 0.013(5) 0.001(5)
C5L 0.041(6) 0.044(7) 0.032(6) -0.008(5) 0.021(5) -0.003(5)
C6L 0.038(6) 0.042(7) 0.027(6) 0.002(5) 0.014(5) -0.002(5)
C7L 0.068(7) 0.062(8) 0.042(7) 0.001(5) 0.039(6) 0.009(6)
O7 0.031(4) 0.089(5) 0.010(3) 0.006(3) 0.010(3) -0.006(3)
S7 0.0372(15) 0.072(2) 0.0090(12) 0.0001(11) 0.0016(11) -0.0137(14)
C1N 0.045(6) 0.050(7) 0.018(5) 0.003(4) 0.005(5) -0.013(5)
C2N 0.035(6) 0.055(7) 0.006(5) 0.005(4) 0.008(4) -0.013(5)
O2N 0.038(4) 0.063(4) 0.005(3) 0.000(3) 0.005(3) 0.003(3)
C3N 0.042(6) 0.048(7) 0.025(6) -0.003(5) 0.002(5) 0.009(5)
C4N 0.035(6) 0.048(7) 0.028(6) -0.004(5) 0.007(5) 0.004(5)
C5N 0.044(7) 0.052(7) 0.014(5) -0.002(4) 0.002(5) 0.000(5)
C6N 0.052(7) 0.051(7) 0.006(5) 0.002(4) -0.003(4) -0.011(5)
C7N 0.069(7) 0.068(8) 0.021(6) -0.002(5) 0.010(5) 0.019(6)
C2O 0.029(6) 0.057(8) 0.031(6) -0.002(5) 0.011(5) -0.003(5)
O2O 0.044(4) 0.050(4) 0.013(3) -0.001(3) 0.001(3) -0.010(3)
C3O 0.029(6) 0.049(7) 0.034(6) -0.003(5) 0.005(5) -0.001(5)
C4O 0.040(6) 0.052(7) 0.040(7) 0.011(5) 0.006(5) -0.008(5)
C5O 0.032(6) 0.073(8) 0.018(6) 0.007(5) 0.001(4) 0.008(5)
C6O 0.034(6) 0.054(7) 0.019(5) 0.005(5) 0.010(4) 0.000(5)
C7O 0.067(8) 0.088(9) 0.019(6) 0.022(5) 0.013(5) 0.001(6)
O8 0.035(4) 0.076(5) 0.021(4) 0.005(3) 0.005(3) 0.004(3)
S8 0.0371(15) 0.075(2) 0.0224(14) 0.0036(13) 0.0072(12) 0.0014(14)
C1P 0.037(6) 0.055(7) 0.025(6) 0.007(5) 0.012(5) 0.004(5)
C2P 0.047(7) 0.046(7) 0.009(5) 0.011(4) 0.008(5) 0.002(5)
O2P 0.041(4) 0.055(5) 0.014(3) 0.008(3) 0.011(3) -0.003(3)
C3P 0.026(6) 0.068(8) 0.033(6) -0.002(6) 0.008(5) 0.007(5)
C4P 0.031(6) 0.082(8) 0.013(5) -0.003(5) 0.006(4) -0.011(6)
C5P 0.043(7) 0.067(8) 0.025(6) 0.004(5) 0.017(5) -0.008(6)
C6P 0.035(6) 0.070(8) 0.025(6) 0.014(5) 0.010(5) 0.014(6)
C7P 0.104(10) 0.076(9) 0.057(8) -0.009(7) 0.047(7) 0.029(7)
C1R 0.037(6) 0.049(7) 0.018(5) 0.008(4) 0.011(4) -0.004(5)
C2R 0.049(7) 0.084(9) 0.018(6) -0.001(5) 0.005(5) 0.027(6)
O2R 0.043(4) 0.055(4) 0.021(4) 0.001(3) 0.016(3) -0.011(3)
C3R 0.046(7) 0.060(8) 0.043(7) 0.016(6) 0.020(5) -0.004(6)
C4R 0.029(6) 0.072(8) 0.038(7) 0.019(6) 0.002(5) -0.009(6)
C5R 0.025(6) 0.087(9) 0.037(7) 0.014(6) 0.015(5) 0.013(6)
C6R 0.026(5) 0.063(7) 0.016(5) 0.013(5) 0.007(4) 0.002(5)
C7R 0.063(8) 0.124(11) 0.063(9) 0.044(8) 0.050(7) 0.026(7)
O4M 0.105(7) 0.061(5) 0.075(6) -0.016(4) 0.025(5) -0.017(5)

loop_
_atom_type_symbol
_atom_type_description
_atom_type_scat_dispersion_real
_atom_type_scat_dispersion_imag
_atom_type_scat_source
C C 0.0033 0.0016 'International Tables Vol C Tables 4.2.6.8 and 6.1.1.4'
H H 0.0000 0.0000 'International Tables Vol C Tables 4.2.6.8 and 6.1.1.4'
O O 0.0106 0.0060 'International Tables Vol C Tables 4.2.6.8 and 6.1.1.4'
S S 0.1246 0.1234 'International Tables Vol C Tables 4.2.6.8 and 6.1.1.4'
Mn Mn 0.3368 0.7283 'International Tables Vol C Tables 4.2.6.8 and 6.1.1.4'

loop_
_geom_angle_atom_site_label_1
_geom_angle_atom_site_label_2
_geom_angle_atom_site_label_3
_geom_angle
O2D Mn1 O2B 176.2(2)
O2D Mn1 O2A 90.6(3)
O2B Mn1 O2A 88.6(3)
O2D Mn1 O2 89.8(3)
O2B Mn1 O2 90.5(3)
O2A Mn1 O2 172.1(2)
O2D Mn1 O1 89.9(2)
O2B Mn1 O1 93.9(2)
O2A Mn1 O1 89.7(2)
O2 Mn1 O1 98.2(2)
O2D Mn1 O2C 86.4(2)
O2B Mn1 O2C 89.8(2)
O2A Mn1 O2C 80.3(2)
O2 Mn1 O2C 91.9(2)
O1 Mn1 O2C 169.2(2)
O2D Mn1 Mn2 83.2(2)
O2B Mn1 Mn2 93.7(2)
O2A Mn1 Mn2 40.97(15)
O2 Mn1 Mn2 131.38(16)
O1 Mn1 Mn2 129.71(16)
O2C Mn1 Mn2 39.79(15)
O2E Mn2 O2C 113.3(2)
O2E Mn2 O1M 125.6(3)
O2C Mn2 O1M 120.8(3)
O2E Mn2 O2A 107.8(2)
O2C Mn2 O2A 79.0(2)
O1M Mn2 O2A 87.8(2)
O2E Mn2 O2G 78.8(2)
O2C Mn2 O2G 104.0(2)
O1M Mn2 O2G 83.7(2)
O2A Mn2 O2G 171.3(2)
O2E Mn2 Mn1 121.38(18)
O2C Mn2 Mn1 41.92(14)
O1M Mn2 Mn1 102.8(2)
O2A Mn2 Mn1 37.54(16)
O2G Mn2 Mn1 143.62(17)
O2E Mn2 Mn3 42.54(16)
O2C Mn2 Mn3 120.72(15)
O1M Mn2 Mn3 100.6(2)
O2A Mn2 Mn3 147.50(17)
O2G Mn2 Mn3 37.25(16)
Mn1 Mn2 Mn3 156.40(6)
O2H Mn3 O2F 178.7(3)
O2H Mn3 O3 89.2(3)
O2F Mn3 O3 90.9(3)
O2H Mn3 O2G 90.4(3)
O2F Mn3 O2G 89.4(3)
O3 Mn3 O2G 172.1(2)
O2H Mn3 O4 93.6(2)
O2F Mn3 O4 87.7(2)
O3 Mn3 O4 97.8(2)
O2G Mn3 O4 90.1(2)
O2H Mn3 O2E 95.0(2)
O2F Mn3 O2E 83.7(2)
O3 Mn3 O2E 92.4(2)
O2G Mn3 O2E 79.8(2)
O4 Mn3 O2E 166.8(2)
O2H Mn3 Mn2 100.6(2)
O2F Mn3 Mn2 78.4(2)
O3 Mn3 Mn2 131.15(17)
O2G Mn3 Mn2 41.35(14)
O4 Mn3 Mn2 128.66(18)
O2E Mn3 Mn2 39.49(16)
C1M O1M Mn2 133.6(7)
C1M O1M H1M 108.5
Mn2 O1M H1M 107.3
O1M C1M H1M1 109.5
O1M C1M H1M2 109.5
H1M1 C1M H1M2 109.5
O1M C1M H1M3 109.5
H1M1 C1M H1M3 109.5
H1M2 C1M H1M3 109.5
S1 O1 Mn1 115.5(3)
O1 S1 C1B 107.6(3)
O1 S1 C1A 108.6(3)
C1B S1 C1A 101.1(4)
C6A C1A C2A 117.2(9)
C6A C1A S1 113.5(7)
C2A C1A S1 129.0(7)
C3A C2A O2A 120.9(7)
C3A C2A C1A 119.2(8)
O2A C2A C1A 119.9(9)
C2A O2A Mn1 129.6(5)
C2A O2A Mn2 123.6(5)
Mn1 O2A Mn2 101.5(2)
C2A C3A C4A 121.6(9)
C2A C3A H3A 119.2
C4A C3A H3A 119.2
C5A C4A C3A 120.8(10)
C5A C4A H4A 119.6
C3A C4A H4A 119.6
C6A C5A C4A 117.0(9)
C6A C5A C7A 120.2(9)
C4A C5A C7A 122.6(11)
C5A C6A C1A 123.8(8)
C5A C6A H6A 118.1
C1A C6A H6A 118.1
C5A C7A H7A1 109.5
C5A C7A H7A2 109.5
H7A1 C7A H7A2 109.5
C5A C7A H7A3 109.5
H7A1 C7A H7A3 109.5
H7A2 C7A H7A3 109.5
C2B C1B C6B 120.9(8)
C2B C1B S1 120.7(7)
C6B C1B S1 118.4(6)
O2B C2B C3B 118.1(7)
O2B C2B C1B 124.6(8)
C3B C2B C1B 117.2(8)
C2B O2B Mn1 129.6(6)
C2B C3B C4B 121.1(8)
C2B C3B H3B 119.4
C4B C3B H3B 119.4
C5B C4B C3B 120.7(9)
C5B C4B H4B 119.7
C3B C4B H4B 119.7
C6B C5B C4B 118.6(8)
C6B C5B C7B 121.1(8)
C4B C5B C7B 120.3(9)
C5B C6B C1B 121.4(8)
C5B C6B H6B 119.3
C1B C6B H6B 119.3
C5B C7B H7B1 109.5
C5B C7B H7B2 109.5
H7B1 C7B H7B2 109.5
C5B C7B H7B3 109.5
H7B1 C7B H7B3 109.5
H7B2 C7B H7B3 109.5
S2 O2 Mn1 118.0(3)
O2 S2 C1C 108.5(4)
O2 S2 C1D 105.1(4)
C1C S2 C1D 104.4(4)
C2C C1C C6C 117.7(8)
C2C C1C S2 124.1(7)
C6C C1C S2 118.2(8)
O2C C2C C3C 122.8(10)
O2C C2C C1C 117.1(8)
C3C C2C C1C 120.1(9)
C2C O2C Mn2 132.2(6)
C2C O2C Mn1 124.6(6)
Mn2 O2C Mn1 98.3(2)
C2C C3C C4C 119.4(10)
C2C C3C H3C 120.3
C4C C3C H3C 120.3
C5C C4C C3C 122.1(9)
C5C C4C H4C 119.0
C3C C4C H4C 119.0
C6C C5C C4C 119.9(9)
C6C C5C C7C 120.7(10)
C4C C5C C7C 119.3(9)
C5C C6C C1C 120.8(10)
C5C C6C H6C 119.6
C1C C6C H6C 119.6
C5C C7C H7C1 109.5
C5C C7C H7C2 109.5
H7C1 C7C H7C2 109.5
C5C C7C H7C3 109.5
H7C1 C7C H7C3 109.5
H7C2 C7C H7C3 109.5
C2D C1D C6D 120.4(8)
C2D C1D S2 125.2(7)
C6D C1D S2 114.2(6)
O2D C2D C3D 119.4(8)
O2D C2D C1D 123.6(8)
C3D C2D C1D 116.8(8)
C2D O2D Mn1 127.6(5)
C2D C3D C4D 122.6(9)
C2D C3D H3D 118.7
C4D C3D H3D 118.7
C5D C4D C3D 121.1(9)
C5D C4D H4D 119.4
C3D C4D H4D 119.4
C6D C5D C4D 117.7(8)
C6D C5D C7D 120.4(8)
C4D C5D C7D 121.6(8)
C5D C6D C1D 121.1(8)
C5D C6D H6D 119.4
C1D C6D H6D 119.4
C5D C7D H7D1 109.5
C5D C7D H7D2 109.5
H7D1 C7D H7D2 109.5
C5D C7D H7D3 109.5
H7D1 C7D H7D3 109.5
H7D2 C7D H7D3 109.5
S3 O3 Mn3 119.4(3)
O3 S3 C1E 106.0(4)
O3 S3 C1F 104.8(4)
C1E S3 C1F 106.2(4)
C2E C1E C6E 120.5(9)
C2E C1E S3 123.4(8)
C6E C1E S3 116.0(8)
O2E C2E C3E 122.3(10)
O2E C2E C1E 118.8(9)
C3E C2E C1E 118.9(9)
C2E O2E Mn2 135.6(6)
C2E O2E Mn3 122.0(5)
Mn2 O2E Mn3 98.0(2)
C2E C3E C4E 120.3(10)
C2E C3E H3E 119.8
C4E C3E H3E 119.8
C5E C4E C3E 120.5(11)
C5E C4E H4E 119.7
C3E C4E H4E 119.7
C6E C5E C4E 119.8(10)
C6E C5E C7E 122.5(11)
C4E C5E C7E 117.7(11)
C5E C6E C1E 119.6(10)
C5E C6E H6E 120.2
C1E C6E H6E 120.2
C5E C7E H7E1 109.5
C5E C7E H7E2 109.5
H7E1 C7E H7E2 109.5
C5E C7E H7E3 109.5
H7E1 C7E H7E3 109.5
H7E2 C7E H7E3 109.5
C2F C1F C6F 122.5(8)
C2F C1F S3 124.5(7)
C6F C1F S3 112.8(7)
O2F C2F C1F 125.8(9)
O2F C2F C3F 115.4(8)
C1F C2F C3F 118.7(8)
C2F O2F Mn3 126.7(6)
C2F C3F C4F 118.7(9)
C2F C3F H3F 120.6
C4F C3F H3F 120.6
C5F C4F C3F 122.6(9)
C5F C4F H4F 118.7
C3F C4F H4F 118.7
C4F C5F C6F 118.6(8)
C4F C5F C7F 120.7(9)
C6F C5F C7F 120.6(8)
C5F C6F C1F 118.6(8)
C5F C6F H6F 120.7
C1F C6F H6F 120.7
C5F C7F H7F1 109.5
C5F C7F H7F2 109.5
H7F1 C7F H7F2 109.5
C5F C7F H7F3 109.5
H7F1 C7F H7F3 109.5
H7F2 C7F H7F3 109.5
S4 O4 Mn3 116.0(4)
O4 S4 C1G 108.4(3)
O4 S4 C1H 104.7(4)
C1G S4 C1H 103.8(4)
C6G C1G C2G 116.1(8)
C6G C1G S4 114.2(6)
C2G C1G S4 129.7(6)
C3G C2G O2G 119.5(7)
C3G C2G C1G 121.2(7)
O2G C2G C1G 119.3(8)
C2G O2G Mn3 129.7(5)
C2G O2G Mn2 126.1(5)
Mn3 O2G Mn2 101.4(2)
C2G C3G C4G 119.6(7)
C2G C3G H3G 120.2
C4G C3G H3G 120.2
C5G C4G C3G 122.4(8)
C5G C4G H4G 118.8
C3G C4G H4G 118.8
C6G C5G C4G 117.9(8)
C6G C5G C7G 121.1(7)
C4G C5G C7G 120.9(8)
C5G C6G C1G 122.7(8)
C5G C6G H6G 118.6
C1G C6G H6G 118.6
C5G C7G H7G1 109.5
C5G C7G H7G2 109.5
H7G1 C7G H7G2 109.5
C5G C7G H7G3 109.5
H7G1 C7G H7G3 109.5
H7G2 C7G H7G3 109.5
C6H C1H C2H 119.5(8)
C6H C1H S4 117.4(7)
C2H C1H S4 123.1(6)
O2H C2H C3H 119.1(9)
O2H C2H C1H 122.1(8)
C3H C2H C1H 118.7(7)
C2H O2H Mn3 131.6(6)
C2H C3H C4H 120.2(9)
C2H C3H H3H 119.9
C4H C3H H3H 119.9
C5H C4H C3H 121.5(9)
C5H C4H H4H 119.2
C3H C4H H4H 119.2
C4H C5H C6H 118.1(8)
C4H C5H C7H 120.9(8)
C6H C5H C7H 121.0(8)
C1H C6H C5H 121.9(9)
C1H C6H H6H 119.1
C5H C6H H6H 119.1
C5H C7H H7H1 109.5
C5H C7H H7H2 109.5
H7H1 C7H H7H2 109.5
C5H C7H H7H3 109.5
H7H1 C7H H7H3 109.5
H7H2 C7H H7H3 109.5
O2L Mn4 O2J 174.7(2)
O2L Mn4 O5 87.8(2)
O2J Mn4 O5 90.1(2)
O2L Mn4 O2K 89.7(2)
O2J Mn4 O2K 91.8(2)
O5 Mn4 O2K 171.7(2)
O2L Mn4 O6 93.3(2)
O2J Mn4 O6 91.8(2)
O5 Mn4 O6 98.5(2)
O2K Mn4 O6 89.5(2)
O2L Mn4 O2I 89.7(2)
O2J Mn4 O2I 85.6(2)
O5 Mn4 O2I 93.3(2)
O2K Mn4 O2I 78.8(2)
O6 Mn4 O2I 168.0(2)
O2L Mn4 Mn5 94.4(2)
O2J Mn4 Mn5 83.4(2)
O5 Mn4 Mn5 132.64(18)
O2K Mn4 Mn5 39.73(15)
O6 Mn4 Mn5 128.45(17)
O2I Mn4 Mn5 39.57(14)
O2P Mn5 O2I 114.6(2)
O2P Mn5 O2K 107.6(2)
O2I Mn5 O2K 78.7(2)
O2P Mn5 O2M 122.5(3)
O2I Mn5 O2M 122.6(3)
O2K Mn5 O2M 88.8(3)
O2P Mn5 O2N 77.4(2)
O2I Mn5 O2N 105.2(2)
O2K Mn5 O2N 172.0(2)
O2M Mn5 O2N 83.2(3)
O2P Mn5 Mn4 122.40(19)
O2I Mn5 Mn4 40.49(15)
O2K Mn5 Mn4 38.72(14)
O2M Mn5 Mn4 104.9(2)
O2N Mn5 Mn4 143.69(15)
O2O Mn6 O2R 178.8(3)
O2O Mn6 O8 91.2(3)
O2R Mn6 O8 88.0(2)
O2O Mn6 O2N 89.4(2)
O2R Mn6 O2N 91.5(2)
O8 Mn6 O2N 171.1(2)
O2O Mn6 O7 94.2(2)
O2R Mn6 O7 85.1(2)
O8 Mn6 O7 99.8(3)
O2N Mn6 O7 89.0(2)
O2O Mn6 O2P 95.2(2)
O2R Mn6 O2P 85.8(2)
O8 Mn6 O2P 92.5(2)
O2N Mn6 O2P 78.7(2)
O7 Mn6 O2P 164.4(3)
C2M O2M Mn5 132.4(8)
C2M O2M H2M 109.5
Mn5 O2M H2M 117.9
O2M C2M H2M1 109.5
O2M C2M H2M2 109.5
H2M1 C2M H2M2 109.5
O2M C2M H2M3 109.5
H2M1 C2M H2M3 109.5
H2M2 C2M H2M3 109.5
S5 O5 Mn4 117.3(3)
O5 S5 C1J 105.9(4)
O5 S5 C1I 106.5(4)
C1J S5 C1I 105.2(5)
C2I C1I C6I 120.8(9)
C2I C1I S5 122.8(7)
C6I C1I S5 116.4(7)
O2I C2I C3I 121.5(8)
O2I C2I C1I 119.8(9)
C3I C2I C1I 118.7(8)
C2I O2I Mn5 131.6(6)
C2I O2I Mn4 122.9(5)
Mn5 O2I Mn4 99.9(2)
C4I C3I C2I 119.5(9)
C4I C3I H3I 120.3
C2I C3I H3I 120.3
C3I C4I C5I 122.5(10)
C3I C4I H4I 118.8
C5I C4I H4I 118.8
C6I C5I C4I 118.3(9)
C6I C5I C7I 122.2(9)
C4I C5I C7I 119.5(9)
C5I C6I C1I 120.1(9)
C5I C6I H6I 119.9
C1I C6I H6I 119.9
C5I C7I H7I1 109.5
C5I C7I H7I2 109.5
H7I1 C7I H7I2 109.5
C5I C7I H7I3 109.5
H7I1 C7I H7I3 109.5
H7I2 C7I H7I3 109.5
C2J C1J C6J 121.5(8)
C2J C1J S5 124.1(6)
C6J C1J S5 114.1(7)
O2J C2J C1J 126.6(8)
O2J C2J C3J 116.4(8)
C1J C2J C3J 116.9(8)
C2J O2J Mn4 126.7(5)
C4J C3J C2J 120.6(8)
C4J C3J H3J 119.7
C2J C3J H3J 119.7
C5J C4J C3J 121.8(9)
C5J C4J H4J 119.1
C3J C4J H4J 119.1
C4J C5J C6J 118.9(8)
C4J C5J C7J 121.6(8)
C6J C5J C7J 119.4(8)
C5J C6J C1J 120.2(9)
C5J C6J H6J 119.9
C1J C6J H6J 119.9
C5J C7J H7J1 109.5
C5J C7J H7J2 109.5
H7J1 C7J H7J2 109.5
C5J C7J H7J3 109.5
H7J1 C7J H7J3 109.5
H7J2 C7J H7J3 109.5
S6 O6 Mn4 117.3(3)
O6 S6 C1L 106.8(3)
O6 S6 C1K 107.8(4)
C1L S6 C1K 103.6(4)
C2K C1K C6K 117.9(9)
C2K C1K S6 128.9(6)
C6K C1K S6 113.3(7)
C3K C2K O2K 120.5(8)
C3K C2K C1K 118.9(8)
O2K C2K C1K 120.6(8)
C2K O2K Mn4 130.4(6)
C2K O2K Mn5 125.8(6)
Mn4 O2K Mn5 101.6(2)
C2K C3K C4K 122.6(9)
C2K C3K H3K 118.7
C4K C3K H3K 118.7
C5K C4K C3K 120.0(9)
C5K C4K H4K 120.0
C3K C4K H4K 120.0
C6K C5K C4K 117.2(8)
C6K C5K C7K 121.0(9)
C4K C5K C7K 121.8(9)
C5K C6K C1K 123.3(9)
C5K C6K H6K 118.3
C1K C6K H6K 118.3
C5K C7K H7K1 109.5
C5K C7K H7K2 109.5
H7K1 C7K H7K2 109.5
C5K C7K H7K3 109.5
H7K1 C7K H7K3 109.5
H7K2 C7K H7K3 109.5
C2L C1L C6L 118.8(8)
C2L C1L S6 122.3(7)
C6L C1L S6 118.9(7)
O2L C2L C3L 118.5(7)
O2L C2L C1L 123.4(8)
C3L C2L C1L 118.0(9)
C2L O2L Mn4 132.2(6)
C2L C3L C4L 121.9(8)
C2L C3L H3L 119.1
C4L C3L H3L 119.1
C3L C4L C5L 120.2(9)
C3L C4L H4L 119.9
C5L C4L H4L 119.9
C6L C5L C4L 117.7(9)
C6L C5L C7L 122.1(9)
C4L C5L C7L 120.0(9)
C5L C6L C1L 123.3(8)
C5L C6L H6L 118.3
C1L C6L H6L 118.3
C5L C7L H7L1 109.5
C5L C7L H7L2 109.5
H7L1 C7L H7L2 109.5
C5L C7L H7L3 109.5
H7L1 C7L H7L3 109.5
H7L2 C7L H7L3 109.5
S7 O7 Mn6 116.5(3)
O7 S7 C1O 105.8(4)
O7 S7 C1N 107.5(4)
C1O S7 C1N 102.9(4)
C2N C1N C6N 118.2(9)
C2N C1N S7 129.4(7)
C6N C1N S7 112.2(7)
C3N C2N C1N 119.6(8)
C3N C2N O2N 120.7(8)
C1N C2N O2N 119.7(8)
C2N O2N Mn6 130.0(5)
C2N O2N Mn5 124.4(5)
Mn6 O2N Mn5 103.0(2)
C2N C3N C4N 122.0(9)
C2N C3N H3N 119.0
C4N C3N H3N 119.0
C5N C4N C3N 120.4(9)
C5N C4N H4N 119.8
C3N C4N H4N 119.8
C4N C5N C6N 118.9(8)
C4N C5N C7N 121.6(9)
C6N C5N C7N 119.5(8)
C5N C6N C1N 120.6(8)
C5N C6N H6N 119.7
C1N C6N H6N 119.7
C5N C7N H7N1 109.5
C5N C7N H7N2 109.5
H7N1 C7N H7N2 109.5
C5N C7N H7N3 109.5
H7N1 C7N H7N3 109.5
H7N2 C7N H7N3 109.5
C2O C1O C6O 119.2(8)
C2O C1O S7 122.9(7)
C6O C1O S7 117.9(7)
O2O C2O C3O 118.3(8)
O2O C2O C1O 122.2(9)
C3O C2O C1O 119.5(8)
C2O O2O Mn6 130.9(6)
C2O C3O C4O 117.6(9)
C2O C3O H3O 121.2
C4O C3O H3O 121.2
C5O C4O C3O 124.5(10)
C5O C4O H4O 117.7
C3O C4O H4O 117.7
C4O C5O C6O 118.6(8)
C4O C5O C7O 122.3(10)
C6O C5O C7O 119.0(9)
C5O C6O C1O 120.5(9)
C5O C6O H6O 119.7
C1O C6O H6O 119.7
C5O C7O H7O1 109.5
C5O C7O H7O2 109.5
H7O1 C7O H7O2 109.5
C5O C7O H7O3 109.5
H7O1 C7O H7O3 109.5
H7O2 C7O H7O3 109.5
S8 O8 Mn6 118.1(4)
O8 S8 C1P 108.5(4)
O8 S8 C1R 105.3(4)
C1P S8 C1R 104.4(5)
C6P C1P C2P 118.2(9)
C6P C1P S8 118.5(8)
C2P C1P S8 123.0(8)
O2P C2P C3P 123.1(9)
O2P C2P C1P 117.2(9)
C3P C2P C1P 119.7(9)
C2P O2P Mn5 132.4(6)
C2P O2P Mn6 123.0(6)
Mn5 O2P Mn6 99.3(3)
C2P C3P C4P 120.6(9)
C2P C3P H3P 119.7
C4P C3P H3P 119.7
C3P C4P C5P 119.9(9)
C3P C4P H4P 120.0
C5P C4P H4P 120.0
C6P C5P C4P 118.4(10)
C6P C5P C7P 124.3(10)
C4P C5P C7P 117.2(10)
C5P C6P C1P 122.7(10)
C5P C6P H6P 118.7
C1P C6P H6P 118.7
C5P C7P H7P1 109.5
C5P C7P H7P2 109.5
H7P1 C7P H7P2 109.5
C5P C7P H7P3 109.5
H7P1 C7P H7P3 109.5
H7P2 C7P H7P3 109.5
C2R C1R C6R 121.8(8)
C2R C1R S8 123.1(6)
C6R C1R S8 114.3(7)
O2R C2R C1R 126.7(9)
O2R C2R C3R 116.2(9)
C1R C2R C3R 117.1(8)
C2R O2R Mn6 125.9(7)
C4R C3R C2R 119.7(10)
C4R C3R H3R 120.1
C2R C3R H3R 120.1
C5R C4R C3R 122.6(10)
C5R C4R H4R 118.7
C3R C4R H4R 118.7
C4R C5R C6R 119.6(8)
C4R C5R C7R 120.5(10)
C6R C5R C7R 119.9(10)
C5R C6R C1R 119.1(9)
C5R C6R H6R 120.4
C1R C6R H6R 120.4
C5R C7R H7R1 109.5
C5R C7R H7R2 109.5
H7R1 C7R H7R2 109.5
C5R C7R H7R3 109.5
H7R1 C7R H7R3 109.5
H7R2 C7R H7R3 109.5
C3M O3M H3M 109.5
O3M C3M H3M1 109.5
O3M C3M H3M2 109.5
H3M1 C3M H3M2 109.5
O3M C3M H3M3 109.5
H3M1 C3M H3M3 109.5
H3M2 C3M H3M3 109.5
C4M O4M H4M 109.5
O4M C4M H4M1 109.5
O4M C4M H4M2 109.5
H4M1 C4M H4M2 109.5
O4M C4M H4M3 109.5
H4M1 C4M H4M3 109.5
H4M2 C4M H4M3 109.5

loop_
_geom_bond_atom_site_label_1
_geom_bond_atom_site_label_2
_geom_bond_distance
Mn1 O2D 1.859(6)
Mn1 O2B 1.891(6)
Mn1 O2A 1.993(6)
Mn1 O2 1.993(6)
Mn1 O1 2.120(5)
Mn1 O2C 2.164(5)
Mn1 Mn2 3.205(2)
Mn2 O2E 2.065(6)
Mn2 O2C 2.073(6)
Mn2 O1M 2.105(7)
Mn2 O2A 2.145(5)
Mn2 O2G 2.167(5)
Mn2 Mn3 3.215(2)
Mn3 O2H 1.869(6)
Mn3 O2F 1.893(6)
Mn3 O3 1.942(7)
Mn3 O2G 1.985(6)
Mn3 O4 2.111(6)
Mn3 O2E 2.195(6)
O1M C1M 1.366(11)
O1M H1M 0.8400
C1M H1M1 0.9800
C1M H1M2 0.9800
C1M H1M3 0.9800
O1 S1 1.529(5)
S1 C1B 1.758(9)
S1 C1A 1.773(10)
C1A C6A 1.415(11)
C1A C2A 1.419(11)
C2A C3A 1.352(12)
C2A O2A 1.395(9)
C3A C4A 1.404(11)
C3A H3A 0.9500
C4A C5A 1.393(12)
C4A H4A 0.9500
C5A C6A 1.356(13)
C5A C7A 1.515(12)
C6A H6A 0.9500
C7A H7A1 0.9800
C7A H7A2 0.9800
C7A H7A3 0.9800
C1B C2B 1.393(10)
C1B C6B 1.399(11)
C2B O2B 1.346(9)
C2B C3B 1.372(12)
C3B C4B 1.407(11)
C3B H3B 0.9500
C4B C5B 1.376(11)
C4B H4B 0.9500
C5B C6B 1.350(12)
C5B C7B 1.563(12)
C6B H6B 0.9500
C7B H7B1 0.9800
C7B H7B2 0.9800
C7B H7B3 0.9800
O2 S2 1.540(5)
S2 C1C 1.682(10)
S2 C1D 1.767(9)
C1C C2C 1.441(13)
C1C C6C 1.457(11)
C2C O2C 1.330(9)
C2C C3C 1.388(12)
C3C C4C 1.411(12)
C3C H3C 0.9500
C4C C5C 1.384(13)
C4C H4C 0.9500
C5C C6C 1.367(12)
C5C C7C 1.535(12)
C6C H6C 0.9500
C7C H7C1 0.9800
C7C H7C2 0.9800
C7C H7C3 0.9800
C1D C2D 1.407(11)
C1D C6D 1.426(10)
C2D O2D 1.361(9)
C2D C3D 1.367(12)
C3D C4D 1.396(11)
C3D H3D 0.9500
C4D C5D 1.384(12)
C4D H4D 0.9500
C5D C6D 1.376(11)
C5D C7D 1.512(11)
C6D H6D 0.9500
C7D H7D1 0.9800
C7D H7D2 0.9800
C7D H7D3 0.9800
O3 S3 1.567(5)
S3 C1E 1.734(10)
S3 C1F 1.787(8)
C1E C2E 1.401(13)
C1E C6E 1.404(13)
C2E O2E 1.348(10)
C2E C3E 1.378(12)
C3E C4E 1.396(13)
C3E H3E 0.9500
C4E C5E 1.387(14)
C4E H4E 0.9500
C5E C6E 1.377(14)
C5E C7E 1.560(13)
C6E H6E 0.9500
C7E H7E1 0.9800
C7E H7E2 0.9800
C7E H7E3 0.9800
C1F C2F 1.371(12)
C1F C6F 1.402(10)
C2F O2F 1.367(9)
C2F C3F 1.397(11)
C3F C4F 1.398(10)
C3F H3F 0.9500
C4F C5F 1.373(12)
C4F H4F 0.9500
C5F C6F 1.397(11)
C5F C7F 1.531(10)
C6F H6F 0.9500
C7F H7F1 0.9800
C7F H7F2 0.9800
C7F H7F3 0.9800
O4 S4 1.536(5)
S4 C1G 1.734(9)
S4 C1H 1.743(9)
C1G C6G 1.424(10)
C1G C2G 1.439(11)
C2G C3G 1.348(11)
C2G O2G 1.383(9)
C3G C4G 1.394(10)
C3G H3G 0.9500
C4G C5G 1.383(11)
C4G H4G 0.9500
C5G C6G 1.361(11)
C5G C7G 1.535(11)
C6G H6G 0.9500
C7G H7G1 0.9800
C7G H7G2 0.9800
C7G H7G3 0.9800
C1H C6H 1.388(10)
C1H C2H 1.432(12)
C2H O2H 1.324(9)
C2H C3H 1.370(12)
C3H C4H 1.419(10)
C3H H3H 0.9500
C4H C5H 1.374(12)
C4H H4H 0.9500
C5H C6H 1.390(11)
C5H C7H 1.513(10)
C6H H6H 0.9500
C7H H7H1 0.9800
C7H H7H2 0.9800
C7H H7H3 0.9800
Mn4 O2L 1.870(6)
Mn4 O2J 1.872(6)
Mn4 O5 2.010(5)
Mn4 O2K 2.067(5)
Mn4 O6 2.084(6)
Mn4 O2I 2.134(6)
Mn4 Mn5 3.237(3)
Mn5 O2P 2.082(6)
Mn5 O2I 2.093(5)
Mn5 O2K 2.112(6)
Mn5 O2M 2.112(7)
Mn5 O2N 2.155(6)
Mn6 O2O 1.865(5)
Mn6 O2R 1.912(5)
Mn6 O8 1.971(6)
Mn6 O2N 1.993(6)
Mn6 O7 2.092(6)
Mn6 O2P 2.179(6)
O2M C2M 1.506(15)
O2M H2M 0.8400
C2M H2M1 0.9800
C2M H2M2 0.9800
C2M H2M3 0.9800
O5 S5 1.546(5)
S5 C1J 1.754(9)
S5 C1I 1.756(9)
C1I C2I 1.401(11)
C1I C6I 1.408(11)
C2I O2I 1.348(9)
C2I C3I 1.384(12)
C3I C4I 1.365(11)
C3I H3I 0.9500
C4I C5I 1.411(12)
C4I H4I 0.9500
C5I C6I 1.352(12)
C5I C7I 1.538(12)
C6I H6I 0.9500
C7I H7I1 0.9800
C7I H7I2 0.9800
C7I H7I3 0.9800
C1J C2J 1.379(11)
C1J C6J 1.436(11)
C2J O2J 1.350(9)
C2J C3J 1.414(12)
C3J C4J 1.409(11)
C3J H3J 0.9500
C4J C5J 1.365(11)
C4J H4J 0.9500
C5J C6J 1.373(12)
C5J C7J 1.555(11)
C6J H6J 0.9500
C7J H7J1 0.9800
C7J H7J2 0.9800
C7J H7J3 0.9800
O6 S6 1.534(5)
S6 C1L 1.768(8)
S6 C1K 1.771(10)
C1K C2K 1.404(12)
C1K C6K 1.435(10)
C2K C3K 1.342(12)
C2K O2K 1.375(9)
C3K C4K 1.414(10)
C3K H3K 0.9500
C4K C5K 1.398(13)
C4K H4K 0.9500
C5K C6K 1.353(12)
C5K C7K 1.535(11)
C6K H6K 0.9500
C7K H7K1 0.9800
C7K H7K2 0.9800
C7K H7K3 0.9800
C1L C2L 1.399(11)
C1L C6L 1.408(11)
C2L O2L 1.340(10)
C2L C3L 1.355(12)
C3L C4L 1.376(11)
C3L H3L 0.9500
C4L C5L 1.413(12)
C4L H4L 0.9500
C5L C6L 1.305(11)
C5L C7L 1.513(12)
C6L H6L 0.9500
C7L H7L1 0.9800
C7L H7L2 0.9800
C7L H7L3 0.9800
O7 S7 1.540(5)
S7 C1O 1.741(8)
S7 C1N 1.774(10)
C1N C2N 1.390(12)
C1N C6N 1.435(11)
C2N C3N 1.342(11)
C2N O2N 1.404(9)
C3N C4N 1.400(11)
C3N H3N 0.9500
C4N C5N 1.359(12)
C4N H4N 0.9500
C5N C6N 1.384(12)
C5N C7N 1.534(11)
C6N H6N 0.9500
C7N H7N1 0.9800
C7N H7N2 0.9800
C7N H7N3 0.9800
C1O C2O 1.411(12)
C1O C6O 1.432(11)
C2O O2O 1.344(10)
C2O C3O 1.383(12)
C3O C4O 1.398(12)
C3O H3O 0.9500
C4O C5O 1.351(13)
C4O H4O 0.9500
C5O C6O 1.351(12)
C5O C7O 1.545(12)
C6O H6O 0.9500
C7O H7O1 0.9800
C7O H7O2 0.9800
C7O H7O3 0.9800
O8 S8 1.562(6)
S8 C1P 1.705(10)
S8 C1R 1.758(9)
C1P C6P 1.381(12)
C1P C2P 1.431(12)
C2P O2P 1.353(10)
C2P C3P 1.368(12)
C3P C4P 1.401(12)
C3P H3P 0.9500
C4P C5P 1.410(13)
C4P H4P 0.9500
C5P C6P 1.375(13)
C5P C7P 1.547(13)
C6P H6P 0.9500
C7P H7P1 0.9800
C7P H7P2 0.9800
C7P H7P3 0.9800
C1R C2R 1.394(12)
C1R C6R 1.428(10)
C2R O2R 1.336(9)
C2R C3R 1.430(12)
C3R C4R 1.382(11)
C3R H3R 0.9500
C4R C5R 1.374(13)
C4R H4R 0.9500
C5R C6R 1.376(12)
C5R C7R 1.546(11)
C6R H6R 0.9500
C7R H7R1 0.9800
C7R H7R2 0.9800
C7R H7R3 0.9800
O3M C3M 1.421(14)
O3M H3M 0.8400
C3M H3M1 0.9800
C3M H3M2 0.9800
C3M H3M3 0.9800
O4M C4M 1.410(13)
O4M H4M 0.8400
C4M H4M1 0.9800
C4M H4M2 0.9800
C4M H4M3 0.9800

loop_
_geom_hbond_atom_site_label_D
_geom_hbond_atom_site_label_H
_geom_hbond_atom_site_label_A
_geom_hbond_distance_DH
_geom_hbond_distance_HA
_geom_hbond_distance_DA
_geom_hbond_angle_DHA
_geom_hbond_site_symmetry_A
O1M H1M O3M 0.84 1.93 2.699(11) 152.1 .
O2M H2M O4M 0.84 1.84 2.670(11) 171.7 .
C6L H6L O3 0.95 2.70 3.440(12) 134.7 1_656
C6B H6B O3 0.95 2.63 3.480(10) 149.9 1_655
C6H H6H O2 0.95 2.55 3.361(10) 143.7 1_455
C7D H7D2 O8 0.98 2.63 3.303(12) 125.9 .
C7F H7F1 O5 0.98 2.47 3.432(12) 168.0 1_454
